data_2216583
loop_
_publ_author_name
'Xia, Chang-Kun'
'Wu, Wen'
'Huang, Li-Ying'
'Xie, Ji-Min'

_publ_section_title Di-\m-chlorido-bis{chlorido[2-(2-pyridyl)-1<i>H</i>-benzimidazole]cadmium(II)}
_journal_coeditor_code HY2099
_journal_issue 12
_journal_name_full 'Acta Crystallographica Section E'
_journal_page_first m2981
_journal_page_last m2981
_journal_paper_doi 10.1107/S1600536807056188
_journal_volume 63
_journal_year 2007
_chemical_formula_iupac '[Cd2 Cl4 (C12 H9 N3)2]'
_chemical_formula_moiety 'C24 H18 Cd2 Cl4 N6'
_chemical_formula_sum 'C24 H18 Cd2 Cl4 N6'
_chemical_formula_weight 757.04
_chemical_name_systematic
;
Di-\m-chlorido-bis[chlorido[2-(2-pyridyl)-1H-benzimidazole]cadmium(II)]
;
_space_group_IT_number 2
_symmetry_cell_setting triclinic
_symmetry_space_group_name_Hall '-P 1'
_symmetry_space_group_name_H-M 'P -1'
_atom_sites_solution_hydrogens geom
_atom_sites_solution_primary direct
_atom_sites_solution_secondary difmap
_audit_creation_method SHELXL-97
_cell_angle_alpha 103.2240(10)
_cell_angle_beta 101.050(2)
_cell_angle_gamma 100.665(4)
_cell_formula_units_Z 1
_cell_length_a 7.852(2)
_cell_length_b 8.971(2)
_cell_length_c 9.466(3)
_cell_measurement_reflns_used 1784
_cell_measurement_temperature 293(2)
_cell_measurement_theta_max 27.4835
_cell_measurement_theta_min 3.1680
_cell_volume 618.5(3)
_computing_cell_refinement 'CrystalClear (Rigaku, 2002)'
_computing_data_collection 'CrystalClear (Rigaku, 2002)'
_computing_data_reduction 'CrystalClear (Rigaku, 2002)'
_computing_molecular_graphics 'SHELXTL (Siemens, 1994)'
_computing_publication_material 'SHELXL97 (Sheldrick, 1997)'
_computing_structure_refinement 'SHELXL97 (Sheldrick, 1997)'
_computing_structure_solution 'SHELXS97 (Sheldrick, 1997)'
_diffrn_ambient_temperature 293(2)
_diffrn_measured_fraction_theta_full 0.973
_diffrn_measured_fraction_theta_max 0.973
_diffrn_measurement_device_type 'Rigaku Mercury CCD'
_diffrn_measurement_method '\w scan'
_diffrn_radiation_monochromator graphite
_diffrn_radiation_source 'fine-focus sealed tube'
_diffrn_radiation_type MoK\a
_diffrn_radiation_wavelength 0.71073
_diffrn_reflns_av_R_equivalents 0.0145
_diffrn_reflns_av_sigmaI/netI 0.0220
_diffrn_reflns_limit_h_max 7
_diffrn_reflns_limit_h_min -10
_diffrn_reflns_limit_k_max 11
_diffrn_reflns_limit_k_min -11
_diffrn_reflns_limit_l_max 11
_diffrn_reflns_limit_l_min -12
_diffrn_reflns_number 4683
_diffrn_reflns_theta_full 27.48
_diffrn_reflns_theta_max 27.48
_diffrn_reflns_theta_min 3.17
_exptl_absorpt_coefficient_mu 2.179
_exptl_absorpt_correction_T_max 0.718
_exptl_absorpt_correction_T_min 0.525
_exptl_absorpt_correction_type multi-scan
_exptl_absorpt_process_details '(CrystalClear; Rigaku, 2002)'
_exptl_crystal_colour colorless
_exptl_crystal_density_diffrn 2.032
_exptl_crystal_density_method 'not measured'
_exptl_crystal_description prism
_exptl_crystal_F_000 368
_exptl_crystal_size_max 0.40
_exptl_crystal_size_mid 0.25
_exptl_crystal_size_min 0.15
_refine_diff_density_max 0.480
_refine_diff_density_min -1.037
_refine_ls_extinction_method none
_refine_ls_goodness_of_fit_ref 1.050
_refine_ls_hydrogen_treatment constr
_refine_ls_matrix_type full
_refine_ls_number_parameters 163
_refine_ls_number_reflns 2765
_refine_ls_number_restraints 0
_refine_ls_restrained_S_all 1.050
_refine_ls_R_factor_all 0.0241
_refine_ls_R_factor_gt 0.0230
_refine_ls_shift/su_max 0.002
_refine_ls_shift/su_mean 0.000
_refine_ls_structure_factor_coef Fsqd
_refine_ls_weighting_details 'calc w=1/[\s^2^(Fo^2^)+(0.0411P)^2^+0.1317P] where P=(Fo^2^+2Fc^2^)/3'
_refine_ls_weighting_scheme calc
_refine_ls_wR_factor_gt 0.0607
_refine_ls_wR_factor_ref 0.0616
_reflns_number_gt 2646
_reflns_number_total 2765
_reflns_threshold_expression >2\s(I)
_cod_data_source_file hy2099.cif
_cod_data_source_block I
_cod_database_code 2216583
_cod_database_fobs_code 2216583

loop_
_symmetry_equiv_pos_as_xyz
'x, y, z'
'-x, -y, -z'

loop_
_atom_site_type_symbol
_atom_site_label
_atom_site_fract_x
_atom_site_fract_y
_atom_site_fract_z
_atom_site_U_iso_or_equiv
_atom_site_adp_type
_atom_site_calc_flag
_atom_site_refinement_flags
_atom_site_occupancy
Cd Cd1 0.702580(19) 0.513530(16) 0.653164(14) 0.02650(7) Uani d . 1
Cl Cl1 0.46761(8) 0.67515(7) 0.60517(6) 0.03671(13) Uani d . 1
Cl Cl2 0.99264(7) 0.68125(6) 0.66049(6) 0.03132(12) Uani d . 1
C C1 0.8247(3) 0.1778(3) 0.6348(2) 0.0313(4) Uani d . 1
H H1A 0.8154 0.1761 0.5350 0.038 Uiso calc R 1
C C2 0.8710(3) 0.0522(3) 0.6827(3) 0.0343(5) Uani d . 1
H H2A 0.8920 -0.0322 0.6161 0.041 Uiso calc R 1
C C3 0.8851(3) 0.0548(3) 0.8302(3) 0.0338(5) Uani d . 1
H H3A 0.9153 -0.0283 0.8646 0.041 Uiso calc R 1
C C4 0.8540(3) 0.1826(3) 0.9277(2) 0.0305(4) Uani d . 1
H H4A 0.8635 0.1870 1.0281 0.037 Uiso calc R 1
C C5 0.8084(3) 0.3032(2) 0.8712(2) 0.0226(4) Uani d . 1
C C6 0.7681(3) 0.4433(2) 0.9627(2) 0.0219(4) Uani d . 1
C C7 0.7286(3) 0.6161(2) 1.1522(2) 0.0247(4) Uani d . 1
C C8 0.7131(3) 0.7043(3) 1.2898(2) 0.0321(4) Uani d . 1
H H8A 0.7399 0.6726 1.3768 0.039 Uiso calc R 1
C C9 0.6561(3) 0.8398(3) 1.2894(3) 0.0367(5) Uani d . 1
H H9A 0.6423 0.9007 1.3783 0.044 Uiso calc R 1
C C10 0.6179(3) 0.8898(3) 1.1581(3) 0.0358(5) Uani d . 1
H H10A 0.5826 0.9839 1.1632 0.043 Uiso calc R 1
C C11 0.6318(3) 0.8019(3) 1.0226(3) 0.0311(4) Uani d . 1
H H11A 0.6053 0.8341 0.9360 0.037 Uiso calc R 1
C C12 0.6873(3) 0.6625(2) 1.0208(2) 0.0239(4) Uani d . 1
N N1 0.7931(2) 0.3006(2) 0.72678(19) 0.0250(3) Uani d . 1
N N2 0.7126(2) 0.55058(19) 0.90301(18) 0.0237(3) Uani d . 1
N N3 0.7801(2) 0.4761(2) 1.11117(19) 0.0250(3) Uani d . 1
H H3B 0.8134 0.4205 1.1694 0.030 Uiso calc R 1

loop_
_atom_site_aniso_label
_atom_site_aniso_U_11
_atom_site_aniso_U_22
_atom_site_aniso_U_33
_atom_site_aniso_U_12
_atom_site_aniso_U_13
_atom_site_aniso_U_23
Cd1 0.02836(11) 0.03118(10) 0.02066(10) 0.00903(7) 0.00083(7) 0.01128(7)
Cl1 0.0397(3) 0.0401(3) 0.0265(3) 0.0207(2) -0.0043(2) 0.0030(2)
Cl2 0.0294(3) 0.0367(3) 0.0305(3) 0.0082(2) 0.0051(2) 0.0162(2)
C1 0.0372(12) 0.0334(10) 0.0232(10) 0.0104(9) 0.0057(9) 0.0074(8)
C2 0.0384(12) 0.0284(10) 0.0327(11) 0.0120(9) 0.0038(9) 0.0028(9)
C3 0.0371(12) 0.0297(10) 0.0356(12) 0.0138(9) 0.0019(9) 0.0123(9)
C4 0.0363(11) 0.0319(10) 0.0242(10) 0.0113(9) 0.0022(8) 0.0115(8)
C5 0.0192(9) 0.0256(9) 0.0223(9) 0.0050(7) 0.0014(7) 0.0084(7)
C6 0.0179(8) 0.0261(9) 0.0212(9) 0.0049(7) 0.0010(7) 0.0089(7)
C7 0.0201(9) 0.0286(9) 0.0231(9) 0.0034(7) 0.0022(7) 0.0073(8)
C8 0.0308(11) 0.0391(11) 0.0216(10) 0.0040(9) 0.0031(8) 0.0051(8)
C9 0.0337(12) 0.0399(12) 0.0292(11) 0.0073(10) 0.0063(9) -0.0022(9)
C10 0.0332(12) 0.0334(11) 0.0384(12) 0.0143(9) 0.0048(10) 0.0034(9)
C11 0.0294(11) 0.0333(10) 0.0329(11) 0.0124(9) 0.0045(9) 0.0121(9)
C12 0.0204(9) 0.0274(9) 0.0221(9) 0.0045(7) 0.0028(7) 0.0062(7)
N1 0.0270(9) 0.0257(8) 0.0219(8) 0.0059(7) 0.0032(7) 0.0081(6)
N2 0.0241(8) 0.0286(8) 0.0203(8) 0.0091(7) 0.0038(6) 0.0096(6)
N3 0.0267(9) 0.0279(8) 0.0205(8) 0.0068(7) 0.0013(6) 0.0101(6)

loop_
_atom_type_symbol
_atom_type_description
_atom_type_scat_dispersion_real
_atom_type_scat_dispersion_imag
_atom_type_scat_source
C C 0.0033 0.0016 'International Tables Vol C Tables 4.2.6.8 and 6.1.1.4'
H H 0.0000 0.0000 'International Tables Vol C Tables 4.2.6.8 and 6.1.1.4'
N N 0.0061 0.0033 'International Tables Vol C Tables 4.2.6.8 and 6.1.1.4'
Cl Cl 0.1484 0.1585 'International Tables Vol C Tables 4.2.6.8 and 6.1.1.4'
Cd Cd -0.8075 1.2024 'International Tables Vol C Tables 4.2.6.8 and 6.1.1.4'

loop_
_geom_angle_atom_site_label_1
_geom_angle_atom_site_label_2
_geom_angle_atom_site_label_3
_geom_angle_site_symmetry_1
_geom_angle_site_symmetry_3
_geom_angle
_geom_angle_publ_flag
N2 Cd1 N1 . . 71.68(6) y
N2 Cd1 Cl2 . . 101.94(5) y
N1 Cd1 Cl2 . . 101.14(5) y
N2 Cd1 Cl1 . 2_666 141.01(5) y
N1 Cd1 Cl1 . 2_666 89.60(5) y
Cl2 Cd1 Cl1 . 2_666 115.34(2) y
N2 Cd1 Cl1 . . 95.34(4) y
N1 Cd1 Cl1 . . 151.59(5) y
Cl2 Cd1 Cl1 . . 106.34(3) y
Cl1 Cd1 Cl1 2_666 . 85.21(2) y
Cd1 Cl1 Cd1 2_666 . 94.79(2) ?
N1 C1 C2 . . 122.4(2) ?
N1 C1 H1A . . 118.8 ?
C2 C1 H1A . . 118.8 ?
C3 C2 C1 . . 118.7(2) ?
C3 C2 H2A . . 120.6 ?
C1 C2 H2A . . 120.6 ?
C2 C3 C4 . . 119.5(2) ?
C2 C3 H3A . . 120.2 ?
C4 C3 H3A . . 120.2 ?
C5 C4 C3 . . 118.2(2) ?
C5 C4 Cl2 . 2_767 110.35(14) ?
C3 C4 Cl2 . 2_767 128.49(14) ?
C5 C4 H4A . . 120.9 ?
C3 C4 H4A . . 120.9 ?
N1 C5 C4 . . 122.49(19) ?
N1 C5 C6 . . 114.19(16) ?
C4 C5 C6 . . 123.30(18) ?
N2 C6 N3 . . 112.74(17) ?
N2 C6 C5 . . 121.72(17) ?
N3 C6 C5 . . 125.53(17) ?
N3 C7 C12 . . 105.75(17) ?
N3 C7 C8 . . 132.14(19) ?
C12 C7 C8 . . 122.10(19) ?
C9 C8 C7 . . 116.4(2) ?
C9 C8 H8A . . 121.8 ?
C7 C8 H8A . . 121.8 ?
C8 C9 C10 . . 122.1(2) ?
C8 C9 H9A . . 119.0 ?
C10 C9 H9A . . 119.0 ?
C11 C10 C9 . . 121.3(2) ?
C11 C10 H10A . . 119.3 ?
C9 C10 H10A . . 119.3 ?
C10 C11 C12 . . 117.3(2) ?
C10 C11 H11A . . 121.3 ?
C12 C11 H11A . . 121.3 ?
N2 C12 C11 . . 130.41(19) ?
N2 C12 C7 . . 108.79(17) ?
C11 C12 C7 . . 120.80(19) ?
C1 N1 C5 . . 118.60(17) ?
C1 N1 Cd1 . . 124.66(14) ?
C5 N1 Cd1 . . 116.71(13) ?
C6 N2 C12 . . 105.63(16) ?
C6 N2 Cd1 . . 115.58(13) ?
C12 N2 Cd1 . . 138.63(13) ?
C6 N3 C7 . . 107.08(16) ?
C6 N3 Cl2 . 2_767 124.62(12) ?
C7 N3 Cl2 . 2_767 125.61(12) ?
C6 N3 H3B . . 126.5 ?
C7 N3 H3B . . 126.5 ?

loop_
_geom_bond_atom_site_label_1
_geom_bond_atom_site_label_2
_geom_bond_site_symmetry_2
_geom_bond_distance
_geom_bond_publ_flag
Cd1 N2 . 2.2956(17) y
Cd1 N1 . 2.3581(17) y
Cd1 Cl2 . 2.4657(8) y
Cd1 Cl1 . 2.5852(7) y
Cd1 Cl1 2_666 2.5782(7) y
C1 N1 . 1.334(3) ?
C1 C2 . 1.389(3) ?
C1 H1A . 0.9300 ?
C2 C3 . 1.374(3) ?
C2 H2A . 0.9300 ?
C3 C4 . 1.390(3) ?
C3 H3A . 0.9300 ?
C4 C5 . 1.385(3) ?
C4 Cl2 2_767 3.690(2) ?
C4 H4A . 0.9300 ?
C5 N1 . 1.344(3) ?
C5 C6 . 1.477(3) ?
C6 N2 . 1.321(2) ?
C6 N3 . 1.350(3) ?
C7 N3 . 1.385(3) ?
C7 C12 . 1.399(3) ?
C7 C8 . 1.401(3) ?
C8 C9 . 1.371(3) ?
C8 H8A . 0.9300 ?
C9 C10 . 1.413(4) ?
C9 H9A . 0.9300 ?
C10 C11 . 1.379(3) ?
C10 H10A . 0.9300 ?
C11 C12 . 1.396(3) ?
C11 H11A . 0.9300 ?
C12 N2 . 1.392(3) ?
N3 Cl2 2_767 3.2708(18) ?
N3 H3B . 0.8600 ?

loop_
_geom_hbond_atom_site_label_D
_geom_hbond_atom_site_label_H
_geom_hbond_atom_site_label_A
_geom_hbond_site_symmetry_A
_geom_hbond_distance_DH
_geom_hbond_distance_HA
_geom_hbond_distance_DA
_geom_hbond_angle_DHA
_geom_hbond_publ_flag
N3 H3B Cl2 2_767 0.86 2.45 3.2708(18) 160 y
C4 H4A Cl2 2_767 0.93 2.83 3.690(2) 155 y

loop_
_geom_torsion_atom_site_label_1
_geom_torsion_atom_site_label_2
_geom_torsion_atom_site_label_3
_geom_torsion_atom_site_label_4
_geom_torsion_site_symmetry_1
_geom_torsion_site_symmetry_4
_geom_torsion
N2 Cd1 Cl1 Cd1 . 2_666 -140.85(5)
N1 Cd1 Cl1 Cd1 . 2_666 -80.23(9)
Cl2 Cd1 Cl1 Cd1 . 2_666 115.02(2)
Cl1 Cd1 Cl1 Cd1 2_666 2_666 0.0
N1 C1 C2 C3 . . -0.1(4)
C1 C2 C3 C4 . . -0.4(4)
C2 C3 C4 C5 . . 0.4(4)
C2 C3 C4 Cl2 . 2_767 -158.16(17)
C3 C4 C5 N1 . . 0.1(3)
Cl2 C4 C5 N1 2_767 . 162.33(15)
C3 C4 C5 C6 . . 178.6(2)
Cl2 C4 C5 C6 2_767 . -19.2(2)
N1 C5 C6 N2 . . 3.5(3)
C4 C5 C6 N2 . . -175.0(2)
N1 C5 C6 N3 . . -177.46(19)
C4 C5 C6 N3 . . 4.0(3)
N3 C7 C8 C9 . . -179.7(2)
C12 C7 C8 C9 . . -0.4(3)
C7 C8 C9 C10 . . -1.0(4)
C8 C9 C10 C11 . . 1.7(4)
C9 C10 C11 C12 . . -0.7(4)
C10 C11 C12 N2 . . 179.6(2)
C10 C11 C12 C7 . . -0.7(3)
N3 C7 C12 N2 . . 0.5(2)
C8 C7 C12 N2 . . -178.94(19)
N3 C7 C12 C11 . . -179.27(19)
C8 C7 C12 C11 . . 1.3(3)
C2 C1 N1 C5 . . 0.6(3)
C2 C1 N1 Cd1 . . -177.40(18)
C4 C5 N1 C1 . . -0.6(3)
C6 C5 N1 C1 . . -179.19(19)
C4 C5 N1 Cd1 . . 177.57(16)
C6 C5 N1 Cd1 . . -1.0(2)
N2 Cd1 N1 C1 . . 177.38(19)
Cl2 Cd1 N1 C1 . . -83.59(18)
Cl1 Cd1 N1 C1 2_666 . 32.19(17)
Cl1 Cd1 N1 C1 . . 111.32(17)
N2 Cd1 N1 C5 . . -0.68(14)
Cl2 Cd1 N1 C5 . . 98.35(14)
Cl1 Cd1 N1 C5 2_666 . -145.87(14)
Cl1 Cd1 N1 C5 . . -66.74(18)
N3 C6 N2 C12 . . 0.4(2)
C5 C6 N2 C12 . . 179.52(18)
N3 C6 N2 Cd1 . . 176.70(13)
C5 C6 N2 Cd1 . . -4.2(2)
C11 C12 N2 C6 . . 179.2(2)
C7 C12 N2 C6 . . -0.5(2)
C11 C12 N2 Cd1 . . 4.2(4)
C7 C12 N2 Cd1 . . -175.48(15)
N1 Cd1 N2 C6 . . 2.49(14)
Cl2 Cd1 N2 C6 . . -95.44(14)
Cl1 Cd1 N2 C6 2_666 . 67.61(16)
Cl1 Cd1 N2 C6 . . 156.59(14)
N1 Cd1 N2 C12 . . 177.1(2)
Cl2 Cd1 N2 C12 . . 79.2(2)
Cl1 Cd1 N2 C12 2_666 . -117.76(19)
Cl1 Cd1 N2 C12 . . -28.8(2)
N2 C6 N3 C7 . . -0.1(2)
C5 C6 N3 C7 . . -179.20(18)
N2 C6 N3 Cl2 . 2_767 -162.33(12)
C5 C6 N3 Cl2 . 2_767 18.6(3)
C12 C7 N3 C6 . . -0.2(2)
C8 C7 N3 C6 . . 179.1(2)
C12 C7 N3 Cl2 . 2_767 161.78(12)
C8 C7 N3 Cl2 . 2_767 -18.9(3)
